data_1569730
loop_
_publ_author_name
'Yang, Bo'
'Yan, Suqiong'
'Li, Chengbo'
'Ma, Hui'
'Feng, Fanda'
'Zhang, Yuan'
'Huang, Wei'

_publ_section_title
;
 Mn(iii)-mediated C-P bond activation of diphosphines: toward a highly
 emissive phosphahelicene cation scaffold and modulated circularly
 polarized luminescence.
;
_journal_issue 38
_journal_name_full 'Chemical science'
_journal_page_first 10446
_journal_page_last 10457
_journal_paper_doi 10.1039/d3sc03201a
_journal_volume 14
_journal_year 2023
_chemical_formula_moiety 'C46 H34 O2 P, B F4'
_chemical_formula_sum 'C46 H34 B F4 O2 P'
_chemical_formula_weight 736.51
_space_group_crystal_system monoclinic
_space_group_IT_number 4
_space_group_name_Hall 'P 2yb'
_space_group_name_H-M_alt 'P 1 21 1'
_atom_sites_solution_hydrogens geom
_atom_sites_solution_primary dual
_audit_creation_date 2022-09-05
_audit_creation_method
;
Olex2 1.2-beta
(compiled 2018.05.29 svn.r3508 for OlexSys, GUI svn.r5506)
;
_audit_update_record
;
2022-12-09 deposited with the CCDC.	2023-08-11 downloaded from the CCDC.
;
_cell_angle_alpha 90
_cell_angle_beta 116.4410(10)
_cell_angle_gamma 90
_cell_formula_units_Z 2
_cell_length_a 11.5658(5)
_cell_length_b 14.0383(7)
_cell_length_c 12.2223(6)
_cell_measurement_reflns_used 5018
_cell_measurement_temperature 296(2)
_cell_measurement_theta_max 27.09
_cell_measurement_theta_min 2.36
_cell_volume 1776.88(15)
_computing_cell_refinement 'SAINT V8.40B (?, 2016)'
_computing_data_reduction 'SAINT V8.40B (?, 2016)'
_computing_molecular_graphics 'Olex2 (Dolomanov et al., 2009)'
_computing_publication_material 'Olex2 (Dolomanov et al., 2009)'
_computing_structure_refinement 'ShelXL (Sheldrick, 2015)'
_computing_structure_solution 'ShelXT (Sheldrick, 2015)'
_diffrn_ambient_temperature 296.15
_diffrn_measured_fraction_theta_full 0.999
_diffrn_measured_fraction_theta_max 0.998
_diffrn_measurement_device_type 'Bruker APEX-II CCD'
_diffrn_measurement_method '\f and \w scans'
_diffrn_radiation_type MoK\a
_diffrn_radiation_wavelength 0.71073
_diffrn_reflns_av_R_equivalents 0.0467
_diffrn_reflns_av_unetI/netI 0.0703
_diffrn_reflns_Laue_measured_fraction_full 0.999
_diffrn_reflns_Laue_measured_fraction_max 0.998
_diffrn_reflns_limit_h_max 14
_diffrn_reflns_limit_h_min -15
_diffrn_reflns_limit_k_max 18
_diffrn_reflns_limit_k_min -18
_diffrn_reflns_limit_l_max 15
_diffrn_reflns_limit_l_min -12
_diffrn_reflns_number 16941
_diffrn_reflns_point_group_measured_fraction_full 0.995
_diffrn_reflns_point_group_measured_fraction_max 0.993
_diffrn_reflns_theta_full 25.242
_diffrn_reflns_theta_max 27.469
_diffrn_reflns_theta_min 1.966
_diffrn_standards_number 0
_exptl_absorpt_coefficient_mu 0.139
_exptl_absorpt_correction_T_max 0.7456
_exptl_absorpt_correction_T_min 0.6711
_exptl_absorpt_correction_type none
_exptl_absorpt_process_details
;
SADABS-2016/2 (Bruker,2016/2) was used for absorption correction.
wR2(int) was 0.1247 before and 0.0607 after correction.
The Ratio of minimum to maximum transmission is 0.9001.
The \l/2 correction factor is Not present.
;
_exptl_crystal_colour yellow
_exptl_crystal_density_diffrn 1.377
_exptl_crystal_description rodlike
_exptl_crystal_F_000 764
_refine_diff_density_max 0.308
_refine_diff_density_min -0.294
_refine_diff_density_rms 0.052
_refine_ls_abs_structure_details
;
 Flack x determined using 2284 quotients [(I+)-(I-)]/[(I+)+(I-)]
 (Parsons and Flack (2004), Acta Cryst. A60, s61).
;
_refine_ls_abs_structure_Flack 0.00(7)
_refine_ls_extinction_method none
_refine_ls_goodness_of_fit_ref 1.051
_refine_ls_hydrogen_treatment constr
_refine_ls_matrix_type full
_refine_ls_number_parameters 489
_refine_ls_number_reflns 8076
_refine_ls_number_restraints 1
_refine_ls_restrained_S_all 1.051
_refine_ls_R_factor_all 0.0851
_refine_ls_R_factor_gt 0.0503
_refine_ls_shift/su_max 0.000
_refine_ls_shift/su_mean 0.000
_refine_ls_structure_factor_coef Fsqd
_refine_ls_weighting_details
;
 w=1/[\s^2^(Fo^2^)+(0.0552P)^2^+0.3829P]
 where P=(Fo^2^+2Fc^2^)/3
;
_refine_ls_weighting_scheme calc
_refine_ls_wR_factor_gt 0.1125
_refine_ls_wR_factor_ref 0.1389
_reflns_Friedel_coverage 0.912
_reflns_Friedel_fraction_full 0.991
_reflns_Friedel_fraction_max 0.988
_reflns_number_gt 5889
_reflns_number_total 8076
_reflns_threshold_expression 'I > 2\s(I)'
_cod_data_source_file d3sc03201a2.cif
_cod_data_source_block y1_CCDC1
_cod_depositor_comments 'Adding full bibliography for 1569716--1569732.cif.'
_cod_original_cell_volume 1776.87(15)
_cod_database_code 1569730
_shelxl_version_number 2013-2
_shelx_space_group_comment
;
The symmetry employed for this shelxl refinement is uniquely defined
by the following loop, which should always be used as a source of
symmetry information in preference to the above space-group names.
They are only intended as comments.
;
_olex2_refinement_description
;
1. Fixed Uiso
 At 1.2 times of:
  All C(H) groups
 At 1.5 times of:
  All C(H,H,H) groups
2.a Aromatic/amide H refined with riding coordinates:
 C008(H008), C00B(H00B), C00D(H00D), C00E(H00E), C00G(H00G), C00H(H00H),
 C00I(H00I), C00K(H00K), C00M(H00M), C00O(H00O), C00T(H00T), C00V(H00V),
 C00Y(H00Y), C010(H010), C011(H011), C012(H012), C014(H014), C015(H015),
 C016(H016), C018(H018), C019(H019), C01A(H01D), C01B(H01E), C01C(H01F),
 C01D(H01G), C01E(H01H), C01H(H01L), C01I(H01M)
2.b Idealised Me refined as rotating group:
 C017(H01A,H01B,H01C), C01F(H01I,H01J,H01K)
;
_olex2_submission_special_instructions 'No special instructions were received'

loop_
_space_group_symop_operation_xyz
'x, y, z'
'-x, y+1/2, -z'

loop_
_atom_site_label
_atom_site_type_symbol
_atom_site_fract_x
_atom_site_fract_y
_atom_site_fract_z
_atom_site_U_iso_or_equiv
_atom_site_adp_type
_atom_site_occupancy
_atom_site_site_symmetry_order
_atom_site_calc_flag
_atom_site_refinement_flags_posn
_atom_site_refinement_flags_adp
_atom_site_refinement_flags_occupancy
_atom_site_disorder_assembly
_atom_site_disorder_group
P001 P 0.43818(9) 0.46720(8) 0.26074(9) 0.0329(2) Uani 1 1 d . . . . .
F002 F -0.0142(3) 0.4631(3) 0.2859(3) 0.0634(8) Uani 1 1 d . . . . .
F003 F -0.0284(3) 0.4051(3) 0.1096(3) 0.0779(11) Uani 1 1 d . . . . .
F004 F -0.1991(3) 0.3969(3) 0.1484(3) 0.0777(11) Uani 1 1 d . . . . .
O005 O -0.0275(3) 0.3796(3) 0.8027(4) 0.0573(10) Uani 1 1 d . . . . .
O006 O 1.3217(3) 0.7969(3) 0.4408(4) 0.0587(10) Uani 1 1 d . . . . .
F007 F -0.1360(4) 0.5392(3) 0.1115(4) 0.0984(14) Uani 1 1 d . . . . .
C008 C 0.7373(4) 0.6408(3) 0.6415(4) 0.0373(10) Uani 1 1 d . . . . .
H008 H 0.6774 0.6279 0.6709 0.045 Uiso 1 1 calc R . . . .
C009 C 0.4099(3) 0.4624(3) 0.3927(4) 0.0326(8) Uani 1 1 d . . . . .
C00A C 0.5218(4) 0.4898(3) 0.4943(4) 0.0329(9) Uani 1 1 d . . . . .
C00B C 0.2999(4) 0.4289(3) 0.4015(4) 0.0359(10) Uani 1 1 d . . . . .
H00B H 0.2263 0.4113 0.3318 0.043 Uiso 1 1 calc R . . . .
C00C C 0.6187(4) 0.5344(3) 0.4605(4) 0.0319(9) Uani 1 1 d . . . . .
C00D C 0.3031(4) 0.4228(3) 0.5142(4) 0.0360(10) Uani 1 1 d . . . . .
H00D H 0.2280 0.4076 0.5203 0.043 Uiso 1 1 calc R . . . .
C00E C 0.6802(4) 0.5432(3) 0.2925(4) 0.0381(10) Uani 1 1 d . . . . .
H00E H 0.6624 0.5280 0.2125 0.046 Uiso 1 1 calc R . . . .
C00F C 0.5949(4) 0.5163(3) 0.3409(4) 0.0326(9) Uani 1 1 d . . . . .
C00G C 0.8366(4) 0.7018(3) 0.7033(4) 0.0415(11) Uani 1 1 d . . . . .
H00G H 0.8440 0.7302 0.7749 0.050 Uiso 1 1 calc R . . . .
C00H C 0.6537(4) 0.4605(3) 0.7190(4) 0.0359(9) Uani 1 1 d . . . . .
H00H H 0.7299 0.4741 0.7140 0.043 Uiso 1 1 calc R . . . .
C00I C 0.9279(4) 0.7222(4) 0.6608(4) 0.0412(11) Uani 1 1 d . . . . .
H00I H 0.9961 0.7628 0.7060 0.049 Uiso 1 1 calc R . . . .
C00J C 0.9195(4) 0.6843(3) 0.5547(4) 0.0362(10) Uani 1 1 d . . . . .
C00K C 1.0562(4) 0.8058(3) 0.5195(4) 0.0401(10) Uani 1 1 d . . . . .
H00K H 1.0131 0.8522 0.5415 0.048 Uiso 1 1 calc R . . . .
C00L C 0.7246(4) 0.5967(3) 0.5318(4) 0.0322(9) Uani 1 1 d . . . . .
C00M C 1.1552(4) 0.8319(3) 0.4919(5) 0.0427(11) Uani 1 1 d . . . . .
H00M H 1.1771 0.8958 0.4934 0.051 Uiso 1 1 calc R . . . .
C00N C 1.2220(4) 0.7632(3) 0.4621(5) 0.0430(11) Uani 1 1 d . . . . .
C00O C 0.6578(4) 0.4338(3) 0.8285(4) 0.0422(11) Uani 1 1 d . . . . .
H00O H 0.7373 0.4275 0.8967 0.051 Uiso 1 1 calc R . . . .
C00P C 0.3058(4) 0.4050(3) 0.7552(4) 0.0387(10) Uani 1 1 d . . . . .
C00Q C 0.5336(4) 0.4676(3) 0.6133(4) 0.0329(8) Uani 1 1 d . . . . .
C00R C 0.8132(4) 0.6227(3) 0.4846(4) 0.0321(9) Uani 1 1 d . . . . .
C00S C 0.0830(4) 0.3826(4) 0.7875(4) 0.0444(11) Uani 1 1 d . . . . .
C00T C 1.0860(4) 0.6426(3) 0.4816(5) 0.0419(11) Uani 1 1 d . . . . .
H00T H 1.0621 0.5789 0.4765 0.050 Uiso 1 1 calc R . . . .
C00U C 0.3313(4) 0.5460(3) 0.1453(4) 0.0385(10) Uani 1 1 d . . . . .
C00V C 0.1085(4) 0.4691(4) 0.7481(4) 0.0485(11) Uani 1 1 d . . . . .
H00V H 0.0520 0.5199 0.7331 0.058 Uiso 1 1 calc R . . . .
C00W C 1.0202(4) 0.7102(3) 0.5148(4) 0.0380(10) Uani 1 1 d . . . . .
C00X C 0.4185(4) 0.4392(3) 0.6222(4) 0.0342(9) Uani 1 1 d . . . . .
C00Y C 0.1980(4) 0.5333(4) 0.0998(5) 0.0505(12) Uani 1 1 d . . . . .
H00Y H 0.1660 0.4830 0.1277 0.061 Uiso 1 1 calc R . . . .
C00Z C 0.4415(4) 0.3512(3) 0.2029(4) 0.0378(10) Uani 1 1 d . . . . .
C010 C 0.5443(4) 0.4159(4) 0.8394(4) 0.0421(11) Uani 1 1 d . . . . .
H010 H 0.5495 0.4009 0.9156 0.051 Uiso 1 1 calc R . . . .
C011 C 0.7902(4) 0.5924(3) 0.3661(4) 0.0385(10) Uani 1 1 d . . . . .
H011 H 0.8508 0.6060 0.3376 0.046 Uiso 1 1 calc R . . . .
C012 C 1.1881(5) 0.6687(3) 0.4555(5) 0.0467(12) Uani 1 1 d . . . . .
H012 H 1.2322 0.6228 0.4340 0.056 Uiso 1 1 calc R . . . .
C013 C 0.4251(4) 0.4200(3) 0.7397(4) 0.0385(10) Uani 1 1 d . . . . .
C014 C 0.1662(5) 0.3078(4) 0.8088(5) 0.0515(13) Uani 1 1 d . . . . .
H014 H 0.1487 0.2494 0.8341 0.062 Uiso 1 1 calc R . . . .
C015 C 0.2773(5) 0.3195(4) 0.7926(5) 0.0511(13) Uani 1 1 d . . . . .
H015 H 0.3334 0.2683 0.8075 0.061 Uiso 1 1 calc R . . . .
C016 C 0.4561(7) 0.1673(4) 0.1286(6) 0.0658(17) Uani 1 1 d . . . . .
H016 H 0.4612 0.1047 0.1063 0.079 Uiso 1 1 calc R . . . .
C017 C -0.0532(5) 0.2944(5) 0.8500(6) 0.0632(16) Uani 1 1 d . . . . .
H01A H -0.0589 0.2422 0.7970 0.095 Uiso 1 1 calc GR . . . .
H01B H -0.1334 0.3006 0.8550 0.095 Uiso 1 1 calc GR . . . .
H01C H 0.0153 0.2826 0.9300 0.095 Uiso 1 1 calc GR . . . .
C018 C 0.2173(4) 0.4794(4) 0.7312(5) 0.0471(11) Uani 1 1 d . . . . .
H018 H 0.2328 0.5374 0.7032 0.057 Uiso 1 1 calc R . . . .
C019 C 0.1608(5) 0.6711(4) -0.0252(5) 0.0564(14) Uani 1 1 d . . . . .
H019 H 0.1035 0.7132 -0.0825 0.068 Uiso 1 1 calc R . . . .
C01A C 0.1141(5) 0.5952(5) 0.0140(5) 0.0589(14) Uani 1 1 d . . . . .
H01D H 0.0255 0.5856 -0.0176 0.071 Uiso 1 1 calc R . . . .
C01B C 0.3317(6) 0.3013(4) 0.1312(5) 0.0600(15) Uani 1 1 d . . . . .
H01E H 0.2513 0.3297 0.1064 0.072 Uiso 1 1 calc R . . . .
C01C C 0.3769(5) 0.6220(4) 0.1036(5) 0.0501(13) Uani 1 1 d . . . . .
H01F H 0.4653 0.6308 0.1320 0.060 Uiso 1 1 calc R . . . .
C01D C 0.2907(5) 0.6852(4) 0.0194(5) 0.0572(14) Uani 1 1 d . . . . .
H01G H 0.3215 0.7373 -0.0067 0.069 Uiso 1 1 calc R . . . .
C01E C 0.3395(7) 0.2088(5) 0.0955(6) 0.0713(18) Uani 1 1 d . . . . .
H01H H 0.2643 0.1750 0.0486 0.086 Uiso 1 1 calc R . . . .
C01F C 1.3983(6) 0.7286(5) 0.4171(8) 0.085(2) Uani 1 1 d . . . . .
H01I H 1.3451 0.6933 0.3448 0.127 Uiso 1 1 calc GR . . . .
H01J H 1.4363 0.6857 0.4852 0.127 Uiso 1 1 calc GR . . . .
H01K H 1.4654 0.7605 0.4055 0.127 Uiso 1 1 calc GR . . . .
B01G B -0.0946(5) 0.4521(5) 0.1639(5) 0.0463(13) Uani 1 1 d . . . . .
C01H C 0.5593(6) 0.3087(5) 0.2333(7) 0.080(2) Uani 1 1 d . . . . .
H01L H 0.6352 0.3415 0.2803 0.096 Uiso 1 1 calc R . . . .
C01I C 0.5646(8) 0.2173(5) 0.1941(8) 0.098(3) Uani 1 1 d . . . . .
H01M H 0.6444 0.1897 0.2133 0.117 Uiso 1 1 calc R . . . .

loop_
_atom_site_aniso_label
_atom_site_aniso_U_11
_atom_site_aniso_U_22
_atom_site_aniso_U_33
_atom_site_aniso_U_23
_atom_site_aniso_U_13
_atom_site_aniso_U_12
P001 0.0307(5) 0.0320(6) 0.0338(5) -0.0020(5) 0.0124(4) -0.0024(5)
F002 0.0606(17) 0.065(2) 0.0519(16) -0.0069(18) 0.0137(14) 0.0032(18)
F003 0.090(2) 0.078(3) 0.093(3) -0.030(2) 0.065(2) -0.025(2)
F004 0.0595(19) 0.092(3) 0.086(3) -0.026(2) 0.0359(19) -0.0242(19)
O005 0.053(2) 0.066(3) 0.068(2) 0.008(2) 0.0400(19) 0.0063(18)
O006 0.0517(19) 0.039(2) 0.104(3) 0.001(2) 0.051(2) -0.0018(16)
F007 0.127(3) 0.061(2) 0.079(3) 0.023(2) 0.021(2) 0.018(2)
C008 0.039(2) 0.036(3) 0.037(2) -0.001(2) 0.017(2) -0.0008(19)
C009 0.0303(18) 0.030(2) 0.0336(19) 0.000(2) 0.0111(16) 0.0011(19)
C00A 0.0302(19) 0.033(2) 0.035(2) -0.0011(17) 0.0133(17) -0.0005(16)
C00B 0.030(2) 0.034(2) 0.041(2) -0.002(2) 0.0138(19) -0.0034(17)
C00C 0.0288(19) 0.029(2) 0.036(2) 0.0001(18) 0.0123(17) 0.0011(17)
C00D 0.032(2) 0.036(2) 0.041(2) -0.003(2) 0.0176(19) -0.0033(18)
C00E 0.037(2) 0.039(3) 0.037(2) -0.006(2) 0.0157(19) -0.0036(19)
C00F 0.0295(19) 0.033(2) 0.035(2) 0.0004(18) 0.0140(18) 0.0002(17)
C00G 0.044(2) 0.040(3) 0.037(2) -0.006(2) 0.015(2) -0.006(2)
C00H 0.0327(19) 0.033(2) 0.039(2) 0.002(2) 0.0136(17) 0.001(2)
C00I 0.039(2) 0.036(2) 0.042(3) -0.004(2) 0.012(2) -0.0094(19)
C00J 0.031(2) 0.033(2) 0.040(2) 0.0004(19) 0.0122(19) -0.0030(17)
C00K 0.033(2) 0.035(2) 0.050(3) -0.002(2) 0.017(2) -0.0032(19)
C00L 0.0304(19) 0.029(2) 0.032(2) 0.0017(18) 0.0089(17) 0.0012(16)
C00M 0.038(2) 0.031(2) 0.060(3) 0.001(2) 0.022(2) -0.0027(19)
C00N 0.036(2) 0.034(3) 0.060(3) 0.001(2) 0.023(2) -0.0037(19)
C00O 0.041(2) 0.042(3) 0.038(2) 0.001(2) 0.013(2) 0.004(2)
C00P 0.045(2) 0.039(3) 0.039(2) 0.003(2) 0.025(2) 0.000(2)
C00Q 0.0337(19) 0.027(2) 0.037(2) -0.001(2) 0.0141(16) 0.0000(19)
C00R 0.0284(19) 0.032(2) 0.034(2) 0.0010(18) 0.0122(18) -0.0024(17)
C00S 0.045(2) 0.053(3) 0.043(3) 0.002(2) 0.026(2) 0.003(2)
C00T 0.042(2) 0.029(2) 0.055(3) 0.003(2) 0.023(2) -0.0036(19)
C00U 0.037(2) 0.037(3) 0.037(2) -0.003(2) 0.0119(19) -0.0005(19)
C00V 0.049(2) 0.045(3) 0.056(3) 0.004(3) 0.028(2) 0.006(3)
C00W 0.032(2) 0.036(2) 0.041(3) -0.003(2) 0.013(2) -0.0083(19)
C00X 0.037(2) 0.029(2) 0.037(2) -0.0028(18) 0.0175(18) 0.0003(16)
C00Y 0.038(2) 0.050(3) 0.057(3) 0.005(3) 0.015(2) 0.000(2)
C00Z 0.044(2) 0.035(2) 0.034(2) -0.0028(19) 0.016(2) -0.0028(19)
C010 0.047(2) 0.044(3) 0.036(2) 0.004(2) 0.019(2) 0.005(2)
C011 0.036(2) 0.039(3) 0.042(2) -0.002(2) 0.0184(19) -0.0039(19)
C012 0.043(2) 0.033(3) 0.069(3) 0.001(2) 0.030(2) 0.000(2)
C013 0.044(2) 0.032(2) 0.042(2) -0.001(2) 0.022(2) 0.001(2)
C014 0.059(3) 0.040(3) 0.069(3) 0.012(3) 0.041(3) 0.001(2)
C015 0.055(3) 0.043(3) 0.068(3) 0.007(3) 0.038(3) 0.010(2)
C016 0.103(5) 0.031(3) 0.073(4) -0.002(3) 0.048(4) 0.009(3)
C017 0.055(3) 0.078(4) 0.068(4) 0.013(3) 0.039(3) -0.005(3)
C018 0.051(3) 0.040(3) 0.056(3) 0.006(2) 0.029(2) 0.004(2)
C019 0.062(3) 0.053(4) 0.044(3) 0.007(3) 0.015(3) 0.015(3)
C01A 0.040(3) 0.065(4) 0.055(3) 0.008(3) 0.007(2) 0.009(3)
C01B 0.055(3) 0.048(3) 0.067(4) -0.014(3) 0.019(3) -0.005(3)
C01C 0.045(3) 0.049(3) 0.047(3) 0.005(2) 0.013(2) -0.007(2)
C01D 0.065(4) 0.049(3) 0.051(3) 0.010(3) 0.019(3) -0.001(3)
C01E 0.087(4) 0.048(4) 0.070(4) -0.021(3) 0.027(4) -0.024(3)
C01F 0.070(4) 0.045(3) 0.172(8) 0.006(4) 0.083(5) 0.005(3)
B01G 0.050(3) 0.049(4) 0.040(3) -0.004(3) 0.020(2) -0.002(3)
C01H 0.060(4) 0.059(4) 0.094(5) -0.026(4) 0.009(3) 0.012(3)
C01I 0.087(5) 0.053(4) 0.126(7) -0.018(4) 0.023(5) 0.026(4)

loop_
_atom_type_symbol
_atom_type_description
_atom_type_scat_dispersion_real
_atom_type_scat_dispersion_imag
_atom_type_scat_source
C C 0.0033 0.0016 'International Tables Vol C Tables 4.2.6.8 and 6.1.1.4'
H H 0.0000 0.0000 'International Tables Vol C Tables 4.2.6.8 and 6.1.1.4'
B B 0.0013 0.0007 'International Tables Vol C Tables 4.2.6.8 and 6.1.1.4'
F F 0.0171 0.0103 'International Tables Vol C Tables 4.2.6.8 and 6.1.1.4'
O O 0.0106 0.0060 'International Tables Vol C Tables 4.2.6.8 and 6.1.1.4'
P P 0.1023 0.0942 'International Tables Vol C Tables 4.2.6.8 and 6.1.1.4'

loop_
_geom_angle_atom_site_label_1
_geom_angle_atom_site_label_2
_geom_angle_atom_site_label_3
_geom_angle
_geom_angle_site_symmetry_1
_geom_angle_site_symmetry_3
_geom_angle_publ_flag
C009 P001 C00U 113.4(2) . . ?
C00F P001 C009 93.98(19) . . ?
C00F P001 C00U 111.9(2) . . ?
C00F P001 C00Z 112.2(2) . . ?
C00Z P001 C009 111.7(2) . . ?
C00Z P001 C00U 112.5(2) . . ?
C00S O005 C017 117.3(4) . . ?
C00N O006 C01F 117.3(4) . . ?
C00G C008 H008 119.9 . . ?
C00G C008 C00L 120.3(4) . . ?
C00L C008 H008 119.9 . . ?
C00A C009 P001 108.9(3) . . ?
C00A C009 C00B 122.6(4) . . ?
C00B C009 P001 128.2(3) . . ?
C009 C00A C00C 112.6(4) . . ?
C009 C00A C00Q 118.4(4) . . ?
C00Q C00A C00C 128.9(4) . . ?
C009 C00B H00B 120.7 . . ?
C00D C00B C009 118.6(4) . . ?
C00D C00B H00B 120.7 . . ?
C00F C00C C00A 113.2(4) . . ?
C00F C00C C00L 117.8(4) . . ?
C00L C00C C00A 128.9(4) . . ?
C00B C00D H00D 119.3 . . ?
C00B C00D C00X 121.5(4) . . ?
C00X C00D H00D 119.3 . . ?
C00F C00E H00E 120.7 . . ?
C011 C00E H00E 120.7 . . ?
C011 C00E C00F 118.6(4) . . ?
C00C C00F P001 109.2(3) . . ?
C00C C00F C00E 123.1(4) . . ?
C00E C00F P001 127.4(3) . . ?
C008 C00G H00G 119.6 . . ?
C008 C00G C00I 120.9(4) . . ?
C00I C00G H00G 119.6 . . ?
C00O C00H H00H 119.9 . . ?
C00O C00H C00Q 120.2(4) . . ?
C00Q C00H H00H 119.9 . . ?
C00G C00I H00I 119.1 . . ?
C00J C00I C00G 121.8(4) . . ?
C00J C00I H00I 119.1 . . ?
C00I C00J C00R 118.9(4) . . ?
C00I C00J C00W 118.6(4) . . ?
C00R C00J C00W 122.4(4) . . ?
C00M C00K H00K 119.7 . . ?
C00M C00K C00W 120.6(5) . . ?
C00W C00K H00K 119.7 . . ?
C008 C00L C00C 122.5(4) . . ?
C008 C00L C00R 118.6(4) . . ?
C00R C00L C00C 118.7(4) . . ?
C00K C00M H00M 119.9 . . ?
C00K C00M C00N 120.2(5) . . ?
C00N C00M H00M 119.9 . . ?
O006 C00N C00M 115.1(4) . . ?
O006 C00N C012 124.2(4) . . ?
C012 C00N C00M 120.6(4) . . ?
C00H C00O H00O 119.5 . . ?
C00H C00O C010 121.0(4) . . ?
C010 C00O H00O 119.5 . . ?
C015 C00P C013 122.5(4) . . ?
C015 C00P C018 117.4(4) . . ?
C018 C00P C013 120.1(4) . . ?
C00A C00Q C00X 117.6(3) . . ?
C00H C00Q C00A 123.5(4) . . ?
C00H C00Q C00X 118.4(4) . . ?
C00L C00R C00J 119.3(4) . . ?
C011 C00R C00J 120.9(4) . . ?
C011 C00R C00L 119.7(4) . . ?
O005 C00S C00V 115.5(4) . . ?
C014 C00S O005 124.7(5) . . ?
C014 C00S C00V 119.9(4) . . ?
C00W C00T H00T 119.5 . . ?
C00W C00T C012 121.1(4) . . ?
C012 C00T H00T 119.5 . . ?
C00Y C00U P001 119.3(4) . . ?
C01C C00U P001 121.7(3) . . ?
C01C C00U C00Y 119.0(4) . . ?
C00S C00V H00V 120.1 . . ?
C018 C00V C00S 119.8(5) . . ?
C018 C00V H00V 120.1 . . ?
C00K C00W C00J 118.8(4) . . ?
C00T C00W C00J 122.6(4) . . ?
C00T C00W C00K 118.5(4) . . ?
C00D C00X C00Q 119.6(4) . . ?
C00D C00X C013 120.8(4) . . ?
C013 C00X C00Q 119.4(4) . . ?
C00U C00Y H00Y 119.9 . . ?
C01A C00Y C00U 120.2(5) . . ?
C01A C00Y H00Y 119.9 . . ?
C01B C00Z P001 122.9(4) . . ?
C01B C00Z C01H 118.3(5) . . ?
C01H C00Z P001 118.8(4) . . ?
C00O C010 H010 119.3 . . ?
C013 C010 C00O 121.4(4) . . ?
C013 C010 H010 119.3 . . ?
C00E C011 C00R 121.2(4) . . ?
C00E C011 H011 119.4 . . ?
C00R C011 H011 119.4 . . ?
C00N C012 C00T 119.1(5) . . ?
C00N C012 H012 120.5 . . ?
C00T C012 H012 120.5 . . ?
C00X C013 C00P 121.0(4) . . ?
C010 C013 C00P 120.1(4) . . ?
C010 C013 C00X 118.8(4) . . ?
C00S C014 H014 120.1 . . ?
C00S C014 C015 119.8(5) . . ?
C015 C014 H014 120.1 . . ?
C00P C015 C014 121.4(5) . . ?
C00P C015 H015 119.3 . . ?
C014 C015 H015 119.3 . . ?
C01E C016 H016 120.2 . . ?
C01I C016 H016 120.2 . . ?
C01I C016 C01E 119.6(6) . . ?
O005 C017 H01A 109.5 . . ?
O005 C017 H01B 109.5 . . ?
O005 C017 H01C 109.5 . . ?
H01A C017 H01B 109.5 . . ?
H01A C017 H01C 109.5 . . ?
H01B C017 H01C 109.5 . . ?
C00P C018 H018 119.2 . . ?
C00V C018 C00P 121.6(5) . . ?
C00V C018 H018 119.2 . . ?
C01A C019 H019 119.8 . . ?
C01D C019 H019 119.8 . . ?
C01D C019 C01A 120.4(5) . . ?
C00Y C01A H01D 119.9 . . ?
C019 C01A C00Y 120.2(5) . . ?
C019 C01A H01D 119.9 . . ?
C00Z C01B H01E 119.7 . . ?
C00Z C01B C01E 120.6(6) . . ?
C01E C01B H01E 119.7 . . ?
C00U C01C H01F 120.0 . . ?
C00U C01C C01D 120.0(5) . . ?
C01D C01C H01F 120.0 . . ?
C019 C01D C01C 120.3(5) . . ?
C019 C01D H01G 119.9 . . ?
C01C C01D H01G 119.9 . . ?
C016 C01E C01B 120.3(6) . . ?
C016 C01E H01H 119.9 . . ?
C01B C01E H01H 119.9 . . ?
O006 C01F H01I 109.5 . . ?
O006 C01F H01J 109.5 . . ?
O006 C01F H01K 109.5 . . ?
H01I C01F H01J 109.5 . . ?
H01I C01F H01K 109.5 . . ?
H01J C01F H01K 109.5 . . ?
F002 B01G F003 108.9(4) . . ?
F002 B01G F004 110.0(4) . . ?
F004 B01G F003 107.7(5) . . ?
F007 B01G F002 109.7(5) . . ?
F007 B01G F003 110.8(5) . . ?
F007 B01G F004 109.7(5) . . ?
C00Z C01H H01L 120.0 . . ?
C00Z C01H C01I 120.0(6) . . ?
C01I C01H H01L 120.0 . . ?
C016 C01I C01H 121.1(7) . . ?
C016 C01I H01M 119.4 . . ?
C01H C01I H01M 119.4 . . ?

loop_
_geom_bond_atom_site_label_1
_geom_bond_atom_site_label_2
_geom_bond_distance
_geom_bond_site_symmetry_2
_geom_bond_publ_flag
P001 C009 1.784(4) . ?
P001 C00F 1.772(4) . ?
P001 C00U 1.785(5) . ?
P001 C00Z 1.782(5) . ?
F002 B01G 1.370(6) . ?
F003 B01G 1.384(7) . ?
F004 B01G 1.376(7) . ?
O005 C00S 1.372(5) . ?
O005 C017 1.417(7) . ?
O006 C00N 1.374(5) . ?
O006 C01F 1.421(7) . ?
F007 B01G 1.365(7) . ?
C008 H008 0.9300 . ?
C008 C00G 1.360(6) . ?
C008 C00L 1.423(6) . ?
C009 C00A 1.390(6) . ?
C009 C00B 1.404(6) . ?
C00A C00C 1.494(6) . ?
C00A C00Q 1.433(6) . ?
C00B H00B 0.9300 . ?
C00B C00D 1.365(6) . ?
C00C C00F 1.385(6) . ?
C00C C00L 1.440(6) . ?
C00D H00D 0.9300 . ?
C00D C00X 1.416(6) . ?
C00E H00E 0.9300 . ?
C00E C00F 1.408(6) . ?
C00E C011 1.373(6) . ?
C00G H00G 0.9300 . ?
C00G C00I 1.398(7) . ?
C00H H00H 0.9300 . ?
C00H C00O 1.370(6) . ?
C00H C00Q 1.418(5) . ?
C00I H00I 0.9300 . ?
C00I C00J 1.364(7) . ?
C00J C00R 1.434(6) . ?
C00J C00W 1.494(6) . ?
C00K H00K 0.9300 . ?
C00K C00M 1.379(6) . ?
C00K C00W 1.399(7) . ?
C00L C00R 1.429(6) . ?
C00M H00M 0.9300 . ?
C00M C00N 1.381(7) . ?
C00N C012 1.376(7) . ?
C00O H00O 0.9300 . ?
C00O C010 1.401(7) . ?
C00P C013 1.489(6) . ?
C00P C015 1.377(7) . ?
C00P C018 1.398(7) . ?
C00Q C00X 1.440(6) . ?
C00R C011 1.416(6) . ?
C00S C00V 1.385(7) . ?
C00S C014 1.369(7) . ?
C00T H00T 0.9300 . ?
C00T C00W 1.386(7) . ?
C00T C012 1.401(6) . ?
C00U C00Y 1.398(6) . ?
C00U C01C 1.385(7) . ?
C00V H00V 0.9300 . ?
C00V C018 1.370(6) . ?
C00X C013 1.430(6) . ?
C00Y H00Y 0.9300 . ?
C00Y C01A 1.375(7) . ?
C00Z C01B 1.372(7) . ?
C00Z C01H 1.378(7) . ?
C010 H010 0.9300 . ?
C010 C013 1.375(6) . ?
C011 H011 0.9300 . ?
C012 H012 0.9300 . ?
C014 H014 0.9300 . ?
C014 C015 1.394(7) . ?
C015 H015 0.9300 . ?
C016 H016 0.9300 . ?
C016 C01E 1.356(9) . ?
C016 C01I 1.346(10) . ?
C017 H01A 0.9600 . ?
C017 H01B 0.9600 . ?
C017 H01C 0.9600 . ?
C018 H018 0.9300 . ?
C019 H019 0.9300 . ?
C019 C01A 1.374(8) . ?
C019 C01D 1.365(8) . ?
C01A H01D 0.9300 . ?
C01B H01E 0.9300 . ?
C01B C01E 1.385(8) . ?
C01C H01F 0.9300 . ?
C01C C01D 1.388(7) . ?
C01D H01G 0.9300 . ?
C01E H01H 0.9300 . ?
C01F H01I 0.9600 . ?
C01F H01J 0.9600 . ?
C01F H01K 0.9600 . ?
C01H H01L 0.9300 . ?
C01H C01I 1.381(9) . ?
C01I H01M 0.9300 . ?
